data_7239311
loop_
_publ_author_name
'Guo, Zhi-Wei'
'Huang, Xiao'
'Mao, Jia-Min'
'Zhu, Wei-Dong'
'Xie, Jian-Wu'

_publ_section_title
;
 Diastereoselective synthesis of polysubstituted \D1-pyrroline derivatives
 from in situ generated nitrile ylides
;
_journal_issue 47
_journal_name_full 'RSC Advances'
_journal_page_first 25103
_journal_paper_doi 10.1039/c3ra44736g
_journal_volume 3
_journal_year 2013
_chemical_formula_moiety 'C8 H7 N0.33 O0.33'
_chemical_formula_sum 'C8 H7 N0.33 O0.33'
_chemical_formula_weight 113.14
_space_group_IT_number 14
_space_group_name_Hall '-P 2yn'
_space_group_name_H-M_alt 'P 1 21/n 1'
_symmetry_cell_setting monoclinic
_symmetry_space_group_name_H-M 'P 1 21/n 1'
_atom_sites_solution_primary direct
_atom_sites_solution_secondary difmap
_audit_creation_method SHELXL-97
_cell_angle_alpha 90.00
_cell_angle_beta 96.6940(10)
_cell_angle_gamma 90.00
_cell_formula_units_Z 12
_cell_length_a 8.7440(2)
_cell_length_b 16.3482(3)
_cell_length_c 13.1750(3)
_cell_measurement_temperature 296(2)
_cell_volume 1870.51(7)
_computing_cell_refinement 'Bruker XSCANS'
_computing_data_collection 'Bruker XSCANS'
_computing_data_reduction 'Bruker SHELXTL'
_computing_molecular_graphics 'Bruker SHELXTL'
_computing_publication_material 'Bruker SHELXTL'
_computing_structure_refinement 'SHELXL-97 (Sheldrick, 1997)'
_computing_structure_solution 'SHELXS-97 (Sheldrick, 1990)'
_diffrn_ambient_temperature 296(2)
_diffrn_measured_fraction_theta_full 0.996
_diffrn_measured_fraction_theta_max 0.996
_diffrn_measurement_device_type 'Bruker P4'
_diffrn_measurement_method '\w scans'
_diffrn_radiation_monochromator graphite
_diffrn_radiation_source 'fine-focus sealed tube'
_diffrn_radiation_type MoK\a
_diffrn_radiation_wavelength 0.71073
_diffrn_reflns_av_R_equivalents 0.0383
_diffrn_reflns_av_sigmaI/netI 0.0219
_diffrn_reflns_limit_h_max 11
_diffrn_reflns_limit_h_min -11
_diffrn_reflns_limit_k_max 21
_diffrn_reflns_limit_k_min -19
_diffrn_reflns_limit_l_max 17
_diffrn_reflns_limit_l_min -17
_diffrn_reflns_number 29598
_diffrn_reflns_theta_full 27.51
_diffrn_reflns_theta_max 27.51
_diffrn_reflns_theta_min 1.99
_exptl_absorpt_coefficient_mu 0.073
_exptl_absorpt_correction_type none
_exptl_crystal_density_diffrn 1.205
_exptl_crystal_density_method 'not measured'
_exptl_crystal_F_000 720
_exptl_crystal_size_max 0.2
_exptl_crystal_size_mid 0.15
_exptl_crystal_size_min 0.10
_refine_diff_density_max 0.163
_refine_diff_density_min -0.153
_refine_diff_density_rms 0.028
_refine_ls_extinction_coef 0.0082(14)
_refine_ls_extinction_expression Fc^*^=kFc[1+0.001xFc^2^\l^3^/sin(2\q)]^-1/4^
_refine_ls_extinction_method SHELXL
_refine_ls_goodness_of_fit_ref 1.077
_refine_ls_matrix_type full
_refine_ls_number_parameters 236
_refine_ls_number_reflns 4285
_refine_ls_number_restraints 0
_refine_ls_restrained_S_all 1.077
_refine_ls_R_factor_all 0.0681
_refine_ls_R_factor_gt 0.0451
_refine_ls_shift/su_max 0.000
_refine_ls_shift/su_mean 0.000
_refine_ls_structure_factor_coef Fsqd
_refine_ls_weighting_details 'calc w=1/[\s^2^(Fo^2^)+(0.0531P)^2^+0.2299P] where P=(Fo^2^+2Fc^2^)/3'
_refine_ls_weighting_scheme calc
_refine_ls_wR_factor_gt 0.1157
_refine_ls_wR_factor_ref 0.1287
_reflns_number_gt 2961
_reflns_number_total 4285
_reflns_threshold_expression >2sigma(I)
_cod_data_source_file c3ra44736g.txt
_cod_data_source_block a
_cod_depositor_comments
;
The following automatic conversions were performed:

data item '_symmetry_cell_setting' value 'Monoclinic' was changed to
'monoclinic' in accordance with the
/home/saulius/struct/COD-crude-data/automatic-downloads/DataCite-retrospective/RSC/depositions/lib/dictionaries/cif_core.dic
dictionary named 'cif_core.dic' version 2.4.2 last updated on
2011-04-26.

Automatic conversion script
Id: cif_fix_values 6909 2019-04-08 15:41:33Z antanas 
;
_cod_original_sg_symbol_H-M P2(1)/n
_cod_database_code 7239311

loop_
_symmetry_equiv_pos_as_xyz
'x, y, z'
'-x+1/2, y+1/2, -z+1/2'
'-x, -y, -z'
'x-1/2, -y-1/2, z-1/2'

loop_
_atom_site_label
_atom_site_type_symbol
_atom_site_fract_x
_atom_site_fract_y
_atom_site_fract_z
_atom_site_U_iso_or_equiv
_atom_site_adp_type
_atom_site_occupancy
_atom_site_symmetry_multiplicity
_atom_site_calc_flag
_atom_site_refinement_flags
N1 N 0.93994(13) 0.14642(7) 0.54142(9) 0.0546(3) Uani 1 1 d .
C9 C 1.02204(13) 0.28485(8) 0.55669(10) 0.0467(3) Uani 1 1 d .
H9A H 1.0118 0.3172 0.4937 0.056 Uiso 1 1 calc R
C13 C 1.14414(14) 0.32393(8) 0.63279(10) 0.0483(3) Uani 1 1 d .
C10 C 1.04925(14) 0.19604(8) 0.52981(9) 0.0476(3) Uani 1 1 d .
C8 C 0.86364(14) 0.28062(8) 0.59724(11) 0.0520(3) Uani 1 1 d .
H8A H 0.8771 0.2913 0.6709 0.062 Uiso 1 1 calc R
C19 C 1.18829(14) 0.16824(8) 0.48532(10) 0.0501(3) Uani 1 1 d .
C7 C 0.81031(15) 0.18948(8) 0.57825(11) 0.0530(3) Uani 1 1 d .
H7A H 0.7244 0.1892 0.5234 0.064 Uiso 1 1 calc R
C20 C 1.28582(16) 0.22377(10) 0.44611(11) 0.0595(4) Uani 1 1 d .
H20A H 1.2673 0.2795 0.4513 0.071 Uiso 1 1 calc R
C6 C 0.75762(17) 0.14734(8) 0.66994(12) 0.0575(4) Uani 1 1 d .
C18 C 1.22432(16) 0.27874(10) 0.71043(11) 0.0609(4) Uani 1 1 d .
H18A H 1.2085 0.2226 0.7134 0.073 Uiso 1 1 calc R
C24 C 1.21915(17) 0.08530(10) 0.47745(13) 0.0675(4) Uani 1 1 d .
H24A H 1.1560 0.0470 0.5040 0.081 Uiso 1 1 calc R
C14 C 1.17134(16) 0.40715(9) 0.62984(12) 0.0617(4) Uani 1 1 d .
H14A H 1.1194 0.4386 0.5780 0.074 Uiso 1 1 calc R
C11 C 0.74655(17) 0.33977(10) 0.54602(17) 0.0729(5) Uani 1 1 d .
C21 C 1.41084(17) 0.19705(11) 0.39917(12) 0.0694(4) Uani 1 1 d .
H21A H 1.4753 0.2349 0.3731 0.083 Uiso 1 1 calc R
C5 C 0.6024(2) 0.14135(10) 0.68166(15) 0.0740(5) Uani 1 1 d .
H5A H 0.5296 0.1645 0.6330 0.089 Uiso 1 1 calc R
C22 C 1.43941(19) 0.11556(12) 0.39122(14) 0.0786(5) Uani 1 1 d .
H22A H 1.5231 0.0978 0.3596 0.094 Uiso 1 1 calc R
C23 C 1.3442(2) 0.05972(11) 0.43003(15) 0.0827(5) Uani 1 1 d .
H23A H 1.3639 0.0041 0.4244 0.099 Uiso 1 1 calc R
C17 C 1.32713(19) 0.31583(12) 0.78332(13) 0.0736(5) Uani 1 1 d .
H17A H 1.3800 0.2845 0.8349 0.088 Uiso 1 1 calc R
C16 C 1.35217(19) 0.39841(13) 0.78050(14) 0.0792(5) Uani 1 1 d .
H16A H 1.4208 0.4232 0.8304 0.095 Uiso 1 1 calc R
C15 C 1.27514(19) 0.44441(11) 0.70332(15) 0.0767(5) Uani 1 1 d .
H15A H 1.2926 0.5004 0.7004 0.092 Uiso 1 1 calc R
C1 C 0.8633(2) 0.11263(10) 0.74334(13) 0.0747(5) Uani 1 1 d .
H1B H 0.9679 0.1164 0.7370 0.090 Uiso 1 1 calc R
C12 C 0.6093(2) 0.35663(12) 0.6004(2) 0.1091(8) Uani 1 1 d .
H12A H 0.5426 0.3945 0.5611 0.164 Uiso 1 1 calc R
H12B H 0.6423 0.3797 0.6663 0.164 Uiso 1 1 calc R
H12C H 0.5549 0.3065 0.6086 0.164 Uiso 1 1 calc R
O1 O 0.76116(17) 0.37115(11) 0.46563(15) 0.1294(7) Uani 1 1 d .
C4 C 0.5549(3) 0.10158(13) 0.7644(2) 0.0998(7) Uani 1 1 d .
H4A H 0.4506 0.0987 0.7719 0.120 Uiso 1 1 calc R
C2 C 0.8151(3) 0.07230(12) 0.82631(16) 0.0983(7) Uani 1 1 d .
H2A H 0.8871 0.0493 0.8756 0.118 Uiso 1 1 calc R
C3 C 0.6601(4) 0.06637(12) 0.83569(18) 0.1064(8) Uani 1 1 d .
H3A H 0.6273 0.0383 0.8906 0.128 Uiso 1 1 calc R

loop_
_atom_site_aniso_label
_atom_site_aniso_U_11
_atom_site_aniso_U_22
_atom_site_aniso_U_33
_atom_site_aniso_U_23
_atom_site_aniso_U_13
_atom_site_aniso_U_12
N1 0.0528(6) 0.0527(7) 0.0596(7) -0.0071(5) 0.0120(5) -0.0014(5)
C9 0.0420(6) 0.0480(7) 0.0505(7) 0.0005(5) 0.0078(5) 0.0022(5)
C13 0.0417(6) 0.0520(8) 0.0527(7) -0.0042(6) 0.0120(5) 0.0012(6)
C10 0.0454(7) 0.0506(7) 0.0469(7) -0.0028(5) 0.0055(5) 0.0027(6)
C8 0.0449(7) 0.0533(8) 0.0594(8) -0.0036(6) 0.0120(6) 0.0017(6)
C19 0.0451(7) 0.0547(8) 0.0498(7) -0.0064(6) 0.0030(5) 0.0054(6)
C7 0.0443(7) 0.0548(8) 0.0605(8) -0.0039(6) 0.0087(6) -0.0016(6)
C20 0.0554(8) 0.0621(9) 0.0628(9) 0.0015(7) 0.0146(6) 0.0078(7)
C6 0.0614(9) 0.0459(8) 0.0678(9) -0.0056(6) 0.0187(7) -0.0054(6)
C18 0.0590(8) 0.0649(9) 0.0582(8) -0.0002(7) 0.0037(7) 0.0012(7)
C24 0.0559(8) 0.0586(9) 0.0884(11) -0.0147(8) 0.0101(8) 0.0021(7)
C14 0.0548(8) 0.0556(9) 0.0748(10) -0.0055(7) 0.0087(7) 0.0019(7)
C11 0.0482(8) 0.0583(9) 0.1131(14) 0.0047(9) 0.0129(9) 0.0071(7)
C21 0.0582(9) 0.0859(12) 0.0670(9) -0.0010(8) 0.0200(7) 0.0071(8)
C5 0.0698(10) 0.0635(10) 0.0946(12) -0.0063(8) 0.0341(9) -0.0066(8)
C22 0.0570(9) 0.0974(14) 0.0835(12) -0.0248(10) 0.0174(8) 0.0124(9)
C23 0.0659(10) 0.0684(11) 0.1140(15) -0.0327(10) 0.0111(10) 0.0136(9)
C17 0.0645(9) 0.0914(13) 0.0625(9) -0.0075(9) -0.0032(7) 0.0045(9)
C16 0.0577(9) 0.1002(14) 0.0779(11) -0.0306(10) 0.0006(8) -0.0056(9)
C15 0.0654(10) 0.0648(10) 0.1012(13) -0.0242(9) 0.0146(9) -0.0084(8)
C1 0.0871(12) 0.0618(10) 0.0766(11) 0.0080(8) 0.0148(9) -0.0040(9)
C12 0.0624(11) 0.0752(12) 0.197(3) -0.0070(14) 0.0437(13) 0.0144(9)
O1 0.0890(10) 0.1503(15) 0.1513(15) 0.0771(12) 0.0242(10) 0.0500(9)
C4 0.1107(16) 0.0724(13) 0.1301(19) -0.0091(12) 0.0719(15) -0.0149(12)
C2 0.149(2) 0.0648(12) 0.0824(13) 0.0117(9) 0.0192(13) -0.0035(12)
C3 0.173(3) 0.0625(12) 0.0975(16) -0.0031(11) 0.0727(17) -0.0214(14)

loop_
_atom_type_symbol
_atom_type_description
_atom_type_scat_dispersion_real
_atom_type_scat_dispersion_imag
_atom_type_scat_source
C C 0.0033 0.0016 'International Tables Vol C Tables 4.2.6.8 and 6.1.1.4'
H H 0.0000 0.0000 'International Tables Vol C Tables 4.2.6.8 and 6.1.1.4'
N N 0.0061 0.0033 'International Tables Vol C Tables 4.2.6.8 and 6.1.1.4'
O O 0.0106 0.0060 'International Tables Vol C Tables 4.2.6.8 and 6.1.1.4'

loop_
_geom_angle_atom_site_label_1
_geom_angle_atom_site_label_2
_geom_angle_atom_site_label_3
_geom_angle
C10 N1 C7 110.70(11)
C13 C9 C10 116.03(10)
C13 C9 C8 112.39(10)
C10 C9 C8 102.07(10)
C14 C13 C18 118.16(13)
C14 C13 C9 120.38(12)
C18 C13 C9 121.34(12)
N1 C10 C19 120.86(12)
N1 C10 C9 116.07(11)
C19 C10 C9 122.91(11)
C11 C8 C9 113.96(12)
C11 C8 C7 111.27(11)
C9 C8 C7 104.41(10)
C20 C19 C24 118.57(13)
C20 C19 C10 121.04(12)
C24 C19 C10 120.31(13)
N1 C7 C6 111.49(11)
N1 C7 C8 106.36(10)
C6 C7 C8 114.70(11)
C19 C20 C21 120.73(14)
C1 C6 C5 118.49(15)
C1 C6 C7 120.47(13)
C5 C6 C7 121.03(14)
C17 C18 C13 120.90(15)
C23 C24 C19 119.91(16)
C13 C14 C15 120.86(15)
O1 C11 C12 121.32(17)
O1 C11 C8 122.24(15)
C12 C11 C8 116.44(17)
C22 C21 C20 120.21(16)
C4 C5 C6 120.7(2)
C21 C22 C23 119.80(15)
C22 C23 C24 120.77(16)
C16 C17 C18 120.58(16)
C17 C16 C15 119.54(15)
C16 C15 C14 119.96(16)
C6 C1 C2 120.61(19)
C3 C4 C5 120.3(2)
C3 C2 C1 119.8(2)
C4 C3 C2 120.01(19)

loop_
_geom_bond_atom_site_label_1
_geom_bond_atom_site_label_2
_geom_bond_distance
N1 C10 1.2764(17)
N1 C7 1.4642(17)
C9 C13 1.5177(17)
C9 C10 1.5197(18)
C9 C8 1.5430(18)
C13 C14 1.382(2)
C13 C18 1.3843(19)
C10 C19 1.4813(17)
C8 C11 1.509(2)
C8 C7 1.5726(19)
C19 C20 1.386(2)
C19 C24 1.389(2)
C7 C6 1.509(2)
C20 C21 1.388(2)
C6 C1 1.379(2)
C6 C5 1.388(2)
C18 C17 1.377(2)
C24 C23 1.386(2)
C14 C15 1.388(2)
C11 O1 1.197(2)
C11 C12 1.493(3)
C21 C22 1.362(2)
C5 C4 1.375(3)
C22 C23 1.374(3)
C17 C16 1.369(3)
C16 C15 1.376(3)
C1 C2 1.384(3)
C4 C3 1.363(3)
C2 C3 1.379(3)
